data_4119893
loop_
_publ_author_name
'Guoqi Zhang'
'Kalyan V. Vasudevan'
'Brian L. Scott'
'Susan K. Hanson'

_publ_section_title
;
 Understanding the Mechanisms of Cobalt-Catalyzed Hydrogenation and
 Dehydrogenation Reactions
;
_journal_name_full 'Journal of the American Chemical Society'
_journal_page_first 8668
_journal_page_last 8681
_journal_paper_doi 10.1021/ja402679a
_journal_volume 135
_journal_year 2013
_chemical_formula_sum 'C77 H106 B Co F24 N O P2 Si'
_chemical_formula_weight 1677.40
_chemical_name_systematic
; 
 ? 
;
_space_group_IT_number 2
_symmetry_cell_setting triclinic
_symmetry_space_group_name_Hall '-P 1'
_symmetry_space_group_name_H-M 'P -1'
_atom_sites_solution_hydrogens geom
_atom_sites_solution_primary direct
_atom_sites_solution_secondary difmap
_audit_creation_method SHELXL-97
_cell_angle_alpha 89.920(1)
_cell_angle_beta 89.466(1)
_cell_angle_gamma 79.302(1)
_cell_formula_units_Z 2
_cell_length_a 13.4956(9)
_cell_length_b 15.1512(11)
_cell_length_c 18.5335(13)
_cell_measurement_temperature 120(1)
_cell_volume 3723.6(5)
_computing_cell_refinement 'SAINT+, v. 7.66a (Bruker AXS, 2009)'
_computing_data_collection 'APEX II, v. 7.0 (Bruker AXS, 2009)'
_computing_data_reduction 'SAINT+, v. 7.66a (Bruker AXS, 2009)'
_computing_molecular_graphics 'SHELXTL, v. 6.14, (Bruker AXS, 2000)'
_computing_publication_material 'SHELXTL, v. 6.14, (Bruker AXS, 2000)'
_computing_structure_refinement 'SHELXL-97 (Sheldrick, 1997)'
_computing_structure_solution 'SHELXS-97 (Sheldrick, 1990)'
_diffrn_ambient_temperature 120(1)
_diffrn_measured_fraction_theta_full 0.996
_diffrn_measured_fraction_theta_max 0.993
_diffrn_measurement_device_type 'Bruker D8 with APEXII CCD'
_diffrn_measurement_method '\w scans'
_diffrn_radiation_monochromator graphite
_diffrn_radiation_source 'fine-focus sealed tube'
_diffrn_radiation_type MoK\a
_diffrn_radiation_wavelength 0.71073
_diffrn_reflns_av_R_equivalents 0.0426
_diffrn_reflns_av_sigmaI/netI 0.0606
_diffrn_reflns_limit_h_max 16
_diffrn_reflns_limit_h_min -16
_diffrn_reflns_limit_k_max 18
_diffrn_reflns_limit_k_min -18
_diffrn_reflns_limit_l_max 22
_diffrn_reflns_limit_l_min -22
_diffrn_reflns_number 37555
_diffrn_reflns_theta_full 25.00
_diffrn_reflns_theta_max 25.75
_diffrn_reflns_theta_min 1.86
_diffrn_standards_decay_% 0
_diffrn_standards_interval_count 0
_diffrn_standards_interval_time 0
_diffrn_standards_number 0
_exptl_absorpt_coefficient_mu 0.397
_exptl_absorpt_correction_T_max 0.9843
_exptl_absorpt_correction_T_min 0.9249
_exptl_absorpt_correction_type multi-scan
_exptl_absorpt_process_details 'SADABS v. 1 (Sheldrick, 2008)'
_exptl_crystal_colour green
_exptl_crystal_density_diffrn 1.496
_exptl_crystal_description block
_exptl_crystal_F_000 1750
_exptl_crystal_size_max 0.20
_exptl_crystal_size_mid 0.18
_exptl_crystal_size_min 0.04
_platon_squeeze_details
;
;
_refine_diff_density_max 1.239
_refine_diff_density_min -0.804
_refine_diff_density_rms 0.072
_refine_ls_extinction_method none
_refine_ls_goodness_of_fit_ref 1.122
_refine_ls_hydrogen_treatment constr
_refine_ls_matrix_type full
_refine_ls_number_parameters 928
_refine_ls_number_reflns 14148
_refine_ls_number_restraints 128
_refine_ls_restrained_S_all 1.281
_refine_ls_R_factor_all 0.0819
_refine_ls_R_factor_gt 0.0566
_refine_ls_shift/su_max 0.003
_refine_ls_shift/su_mean 0.000
_refine_ls_structure_factor_coef Fsqd
_refine_ls_weighting_details 'calc w=1/[\s^2^(Fo^2^)+(0.0803P)^2^+0.0000P] where P=(Fo^2^+2Fc^2^)/3'
_refine_ls_weighting_scheme calc
_refine_ls_wR_factor_gt 0.1471
_refine_ls_wR_factor_ref 0.1579
_reflns_number_gt 9942
_reflns_number_total 14148
_reflns_threshold_expression >2sigma(I)
_cod_data_source_file ja402679a_si_002_4.cif
_cod_data_source_block apx1617s
_cod_database_code 4119893

loop_
_symmetry_equiv_pos_as_xyz
'x, y, z'
'-x, -y, -z'

loop_
_atom_site_label
_atom_site_type_symbol
_atom_site_fract_x
_atom_site_fract_y
_atom_site_fract_z
_atom_site_U_iso_or_equiv
_atom_site_adp_type
_atom_site_occupancy
_atom_site_symmetry_multiplicity
_atom_site_calc_flag
_atom_site_refinement_flags
_atom_site_disorder_assembly
_atom_site_disorder_group
Co1 Co 0.01736(3) 0.32644(3) 0.30244(2) 0.01878(14) Uani 1 1 d . . .
P1 P 0.15343(7) 0.38290(6) 0.26945(5) 0.0220(2) Uani 1 1 d . . .
P2 P -0.13730(7) 0.29144(6) 0.30896(5) 0.0197(2) Uani 1 1 d . . .
Si1 Si 0.07254(8) 0.29891(7) 0.48329(6) 0.0262(3) Uani 1 1 d . . .
F1 F 0.6637(2) 0.93563(16) 0.29563(14) 0.0495(7) Uani 1 1 d . A .
F2 F 0.6966(3) 0.8107(2) 0.34671(15) 0.0796(11) Uani 1 1 d . A .
F3 F 0.8119(4) 0.8380(4) 0.2956(3) 0.0370(14) Uani 0.50 1 d PD A 1
F4 F 0.8278(4) 0.7752(4) 0.0194(3) 0.0298(13) Uani 0.50 1 d PD B 1
F5 F 0.8688(5) 0.6482(5) 0.0707(4) 0.0422(18) Uani 0.50 1 d PDU B 1
F6 F 0.75279(17) 0.66774(15) -0.00674(12) 0.0357(6) Uani 1 1 d . B .
F7 F 0.59627(17) 0.42785(15) 0.10081(13) 0.0375(6) Uani 1 1 d . . .
F8 F 0.48942(19) 0.39501(15) 0.17633(13) 0.0443(6) Uani 1 1 d . . .
F9 F 0.4823(2) 0.35820(15) 0.06506(14) 0.0506(7) Uani 1 1 d . . .
F10 F 0.11731(18) 0.67524(17) 0.01367(15) 0.0481(7) Uani 1 1 d . . .
F11 F 0.18800(19) 0.56327(18) -0.05029(12) 0.0468(7) Uani 1 1 d . . .
F12 F 0.12044(18) 0.54054(17) 0.05067(13) 0.0455(7) Uani 1 1 d . . .
F13 F 0.4527(3) 0.6923(2) 0.43446(18) 0.0875(11) Uani 1 1 d . . .
F14 F 0.3073(4) 0.6803(5) 0.4553(3) 0.097(4) Uani 0.844(15) 1 d PD C 1
F15 F 0.4012(2) 0.59153(18) 0.38029(15) 0.0625(8) Uani 1 1 d . . .
F16 F 0.1468(6) 0.9912(5) 0.3654(5) 0.069(2) Uani 0.50 1 d PDU C 1
F17 F 0.0507(3) 0.9085(3) 0.3185(3) 0.0489(13) Uani 0.50 1 d PDU C 1
F18 F 0.1120(5) 0.9916(4) 0.2516(3) 0.0553(15) Uani 0.50 1 d PDU C 1
F19 F 0.2125(3) 0.9038(2) -0.11123(18) 0.0805(10) Uani 1 1 d U . .
F20 F 0.3256(3) 0.9713(2) -0.15207(16) 0.0918(11) Uani 1 1 d U . .
F21 F 0.3587(2) 0.82927(18) -0.13813(13) 0.0493(7) Uani 1 1 d U . .
F22 F 0.4397(3) 1.10436(18) 0.14818(16) 0.0671(9) Uani 1 1 d U . .
F23 F 0.2881(2) 1.14387(19) 0.11714(18) 0.0741(9) Uani 1 1 d U . .
F24 F 0.40432(19) 1.16071(15) 0.04501(13) 0.0433(6) Uani 1 1 d U . .
F3' F 0.8067(5) 0.8795(5) 0.2723(4) 0.055(2) Uani 0.50 1 d PDU A 2
F4' F 0.8598(5) 0.7436(5) 0.0372(4) 0.051(2) Uani 0.50 1 d PDU B 2
F5' F 0.8514(6) 0.6167(5) 0.0815(4) 0.050(2) Uani 0.50 1 d PDU B 2
F14' F 0.2886(12) 0.6323(14) 0.4209(13) 0.036(6) Uani 0.156(15) 1 d PDU C 2
F16' F 0.1754(6) 1.0230(4) 0.2945(5) 0.092(2) Uani 0.50 1 d PDU C 2
F17' F 0.0691(7) 0.9485(7) 0.2682(6) 0.115(3) Uani 0.50 1 d PDU C 2
F18' F 0.1236(6) 0.9624(5) 0.3788(3) 0.061(2) Uani 0.50 1 d PDU C 2
N1 N 0.0196(2) 0.2808(2) 0.19746(16) 0.0239(7) Uani 1 1 d . . .
B1 B 0.4214(3) 0.7686(3) 0.1411(2) 0.0186(8) Uani 1 1 d . . .
C1 C 0.1155(3) 0.5057(2) 0.2757(2) 0.0240(8) Uani 1 1 d . . .
H1 H 0.1163 0.5206 0.3271 0.029 Uiso 1 1 calc R . .
C2 C 0.1836(3) 0.5619(2) 0.2376(2) 0.0278(9) Uani 1 1 d . . .
H2A H 0.1879 0.5473 0.1866 0.033 Uiso 1 1 calc R . .
H2B H 0.2509 0.5475 0.2573 0.033 Uiso 1 1 calc R . .
C3 C 0.1421(3) 0.6624(3) 0.2472(2) 0.0345(10) Uani 1 1 d . . .
H3A H 0.1458 0.6782 0.2977 0.041 Uiso 1 1 calc R . .
H3B H 0.1837 0.6965 0.2198 0.041 Uiso 1 1 calc R . .
C4 C 0.0341(3) 0.6878(3) 0.2226(2) 0.0340(10) Uani 1 1 d . . .
H4A H 0.0310 0.6770 0.1711 0.041 Uiso 1 1 calc R . .
H4B H 0.0099 0.7513 0.2311 0.041 Uiso 1 1 calc R . .
C5 C -0.0330(3) 0.6336(3) 0.2625(2) 0.0312(9) Uani 1 1 d . . .
H5A H -0.1014 0.6492 0.2447 0.037 Uiso 1 1 calc R . .
H5B H -0.0341 0.6479 0.3136 0.037 Uiso 1 1 calc R . .
C6 C 0.0063(3) 0.5333(2) 0.2517(2) 0.0287(9) Uani 1 1 d . . .
H6A H -0.0356 0.4995 0.2790 0.034 Uiso 1 1 calc R . .
H6B H 0.0016 0.5185 0.2011 0.034 Uiso 1 1 calc R . .
C7 C 0.2853(3) 0.3580(3) 0.3000(2) 0.0258(8) Uani 1 1 d . . .
H7 H 0.3247 0.3883 0.2666 0.031 Uiso 1 1 calc R . .
C8 C 0.2976(3) 0.3955(3) 0.3751(2) 0.0308(9) Uani 1 1 d . . .
H8A H 0.2567 0.3692 0.4094 0.037 Uiso 1 1 calc R . .
H8B H 0.2736 0.4599 0.3749 0.037 Uiso 1 1 calc R . .
C9 C 0.4082(3) 0.3754(3) 0.3992(2) 0.0387(10) Uani 1 1 d . . .
H9A H 0.4480 0.4067 0.3678 0.046 Uiso 1 1 calc R . .
H9B H 0.4127 0.3974 0.4479 0.046 Uiso 1 1 calc R . .
C10 C 0.4504(3) 0.2758(3) 0.3968(2) 0.0436(11) Uani 1 1 d . . .
H10A H 0.4143 0.2449 0.4312 0.052 Uiso 1 1 calc R . .
H10B H 0.5209 0.2652 0.4103 0.052 Uiso 1 1 calc R . .
C11 C 0.4406(3) 0.2387(3) 0.3215(2) 0.0474(12) Uani 1 1 d . . .
H11A H 0.4657 0.1744 0.3215 0.057 Uiso 1 1 calc R . .
H11B H 0.4813 0.2660 0.2879 0.057 Uiso 1 1 calc R . .
C12 C 0.3306(3) 0.2573(3) 0.2968(2) 0.0383(10) Uani 1 1 d . . .
H12A H 0.2912 0.2247 0.3274 0.046 Uiso 1 1 calc R . .
H12B H 0.3272 0.2359 0.2478 0.046 Uiso 1 1 calc R . .
C13 C 0.1675(3) 0.3556(3) 0.1729(2) 0.0277(9) Uani 1 1 d . . .
H13A H 0.1844 0.4063 0.1466 0.033 Uiso 1 1 calc R . .
H13B H 0.2218 0.3045 0.1657 0.033 Uiso 1 1 calc R . .
C14 C 0.0690(3) 0.3335(3) 0.1443(2) 0.0300(9) Uani 1 1 d . . .
H14A H 0.0231 0.3890 0.1332 0.036 Uiso 1 1 calc R . .
H14B H 0.0827 0.2993 0.0999 0.036 Uiso 1 1 calc R . .
C15 C -0.0808(3) 0.2756(3) 0.1671(2) 0.0291(9) Uani 1 1 d . . .
H15A H -0.0717 0.2378 0.1245 0.035 Uiso 1 1 calc R . .
H15B H -0.1142 0.3352 0.1526 0.035 Uiso 1 1 calc R . .
C16 C -0.1472(3) 0.2380(3) 0.22093(19) 0.0288(9) Uani 1 1 d . . .
H16A H -0.1256 0.1735 0.2249 0.035 Uiso 1 1 calc R . .
H16B H -0.2166 0.2502 0.2050 0.035 Uiso 1 1 calc R . .
C17 C 0.0798(3) 0.1883(3) 0.2041(2) 0.0324(9) Uani 1 1 d . . .
H17A H 0.0831 0.1586 0.1582 0.049 Uiso 1 1 calc R . .
H17B H 0.0484 0.1552 0.2390 0.049 Uiso 1 1 calc R . .
H17C H 0.1468 0.1915 0.2195 0.049 Uiso 1 1 calc R . .
C18 C -0.1713(2) 0.2092(2) 0.37346(19) 0.0202(8) Uani 1 1 d . . .
H18 H -0.1807 0.2388 0.4207 0.024 Uiso 1 1 calc R . .
C19 C -0.0854(3) 0.1279(2) 0.3810(2) 0.0248(8) Uani 1 1 d . . .
H19A H -0.0735 0.0972 0.3349 0.030 Uiso 1 1 calc R . .
H19B H -0.0240 0.1482 0.3944 0.030 Uiso 1 1 calc R . .
C20 C -0.1109(3) 0.0627(3) 0.4378(2) 0.0289(9) Uani 1 1 d . . .
H20A H -0.0572 0.0105 0.4394 0.035 Uiso 1 1 calc R . .
H20B H -0.1152 0.0915 0.4848 0.035 Uiso 1 1 calc R . .
C21 C -0.2100(3) 0.0327(3) 0.4224(2) 0.0330(10) Uani 1 1 d . . .
H21A H -0.2029 -0.0032 0.3787 0.040 Uiso 1 1 calc R . .
H21B H -0.2262 -0.0045 0.4617 0.040 Uiso 1 1 calc R . .
C22 C -0.2948(3) 0.1127(3) 0.4134(2) 0.0334(10) Uani 1 1 d . . .
H22A H -0.3074 0.1442 0.4591 0.040 Uiso 1 1 calc R . .
H22B H -0.3558 0.0917 0.4001 0.040 Uiso 1 1 calc R . .
C23 C -0.2699(3) 0.1772(3) 0.3560(2) 0.0316(9) Uani 1 1 d . . .
H23A H -0.3245 0.2287 0.3532 0.038 Uiso 1 1 calc R . .
H23B H -0.2634 0.1475 0.3094 0.038 Uiso 1 1 calc R . .
C24 C -0.2463(3) 0.3854(2) 0.31242(19) 0.0233(8) Uani 1 1 d . . .
H24 H -0.3074 0.3594 0.3094 0.028 Uiso 1 1 calc R . .
C25 C -0.2476(3) 0.4505(3) 0.2484(2) 0.0305(9) Uani 1 1 d . . .
H25A H -0.1845 0.4724 0.2467 0.037 Uiso 1 1 calc R . .
H25B H -0.2535 0.4186 0.2037 0.037 Uiso 1 1 calc R . .
C26 C -0.3353(3) 0.5304(3) 0.2545(2) 0.0382(11) Uani 1 1 d . . .
H26A H -0.3302 0.5723 0.2157 0.046 Uiso 1 1 calc R . .
H26B H -0.3984 0.5092 0.2492 0.046 Uiso 1 1 calc R . .
C27 C -0.3361(3) 0.5782(3) 0.3256(2) 0.0386(11) Uani 1 1 d . . .
H27A H -0.3938 0.6270 0.3280 0.046 Uiso 1 1 calc R . .
H27B H -0.2755 0.6036 0.3297 0.046 Uiso 1 1 calc R . .
C28 C -0.3413(3) 0.5135(3) 0.3878(2) 0.0366(10) Uani 1 1 d . . .
H28A H -0.4035 0.4903 0.3853 0.044 Uiso 1 1 calc R . .
H28B H -0.3408 0.5449 0.4333 0.044 Uiso 1 1 calc R . .
C29 C -0.2514(3) 0.4359(3) 0.3839(2) 0.0312(9) Uani 1 1 d . . .
H29A H -0.2563 0.3945 0.4232 0.037 Uiso 1 1 calc R . .
H29B H -0.1897 0.4592 0.3900 0.037 Uiso 1 1 calc R . .
C30 C 0.0211(3) 0.3689(2) 0.40567(18) 0.0206(8) Uani 1 1 d . . .
H30A H 0.0571 0.4187 0.4043 0.025 Uiso 1 1 calc R . .
H30B H -0.0481 0.3944 0.4186 0.025 Uiso 1 1 calc R . .
C31 C 0.1663(3) 0.1955(3) 0.4616(3) 0.0426(11) Uani 1 1 d . . .
H31A H 0.1401 0.1622 0.4246 0.064 Uiso 1 1 calc R . .
H31B H 0.1792 0.1590 0.5041 0.064 Uiso 1 1 calc R . .
H31C H 0.2280 0.2119 0.4450 0.064 Uiso 1 1 calc R . .
C32 C 0.1343(3) 0.3696(3) 0.5453(2) 0.0399(11) Uani 1 1 d . . .
H32A H 0.1877 0.3906 0.5200 0.060 Uiso 1 1 calc R . .
H32B H 0.1614 0.3342 0.5861 0.060 Uiso 1 1 calc R . .
H32C H 0.0853 0.4200 0.5617 0.060 Uiso 1 1 calc R . .
C33 C -0.0314(3) 0.2656(3) 0.5382(2) 0.0384(11) Uani 1 1 d . . .
H33A H -0.0782 0.3184 0.5527 0.058 Uiso 1 1 calc R . .
H33B H -0.0037 0.2334 0.5803 0.058 Uiso 1 1 calc R . .
H33C H -0.0657 0.2278 0.5099 0.058 Uiso 1 1 calc R . .
C34 C 0.5426(3) 0.7638(2) 0.15406(18) 0.0184(7) Uani 1 1 d . . .
C35 C 0.5798(3) 0.8023(2) 0.2141(2) 0.0242(8) Uani 1 1 d . . .
H35 H 0.5353 0.8244 0.2512 0.029 Uiso 1 1 calc R . .
C36 C 0.6807(3) 0.8088(2) 0.2206(2) 0.0258(8) Uani 1 1 d . A .
C37 C 0.7491(3) 0.7761(2) 0.1674(2) 0.0232(8) Uani 1 1 d . . .
H37 H 0.8165 0.7811 0.1714 0.028 Uiso 1 1 calc R . .
C38 C 0.7156(3) 0.7356(2) 0.10743(19) 0.0201(8) Uani 1 1 d . B .
C39 C 0.6144(3) 0.7303(2) 0.10115(18) 0.0194(8) Uani 1 1 d . . .
H39 H 0.5936 0.7035 0.0603 0.023 Uiso 1 1 calc R . .
C40 C 0.7145(3) 0.8526(3) 0.2859(2) 0.0389(11) Uani 1 1 d D . .
C41 C 0.7908(3) 0.6989(3) 0.0518(2) 0.0381(11) Uani 1 1 d D . .
C42 C 0.3946(3) 0.6747(2) 0.10996(18) 0.0190(7) Uani 1 1 d . . .
C43 C 0.4581(3) 0.5911(2) 0.11711(18) 0.0202(8) Uani 1 1 d . . .
H43 H 0.5211 0.5886 0.1378 0.024 Uiso 1 1 calc R . .
C44 C 0.4308(3) 0.5114(2) 0.09447(18) 0.0201(8) Uani 1 1 d . . .
C45 C 0.3389(3) 0.5126(2) 0.06198(19) 0.0242(8) Uani 1 1 d . . .
H45 H 0.3209 0.4597 0.0460 0.029 Uiso 1 1 calc R . .
C46 C 0.2741(3) 0.5941(2) 0.05373(18) 0.0220(8) Uani 1 1 d . . .
C47 C 0.3004(3) 0.6726(2) 0.07867(18) 0.0219(8) Uani 1 1 d . . .
H47 H 0.2540 0.7260 0.0746 0.026 Uiso 1 1 calc R . .
C48 C 0.4993(3) 0.4239(2) 0.1083(2) 0.0260(8) Uani 1 1 d . . .
C49 C 0.1754(3) 0.5941(3) 0.0179(2) 0.0316(9) Uani 1 1 d . . .
C50 C 0.3601(3) 0.7868(2) 0.21777(18) 0.0186(7) Uani 1 1 d . . .
C51 C 0.3870(3) 0.7278(2) 0.27574(19) 0.0226(8) Uani 1 1 d . C .
H51 H 0.4400 0.6794 0.2694 0.027 Uiso 1 1 calc R . .
C52 C 0.3376(3) 0.7388(2) 0.34257(19) 0.0238(8) Uani 1 1 d . . .
C53 C 0.2581(3) 0.8090(2) 0.3540(2) 0.0264(9) Uani 1 1 d . C .
H53 H 0.2255 0.8170 0.3986 0.032 Uiso 1 1 calc R . .
C54 C 0.2280(3) 0.8671(3) 0.2973(2) 0.0304(9) Uani 1 1 d . . .
C55 C 0.2779(3) 0.8560(2) 0.2311(2) 0.0250(8) Uani 1 1 d . C .
H55 H 0.2557 0.8963 0.1941 0.030 Uiso 1 1 calc R . .
C56 C 0.3706(3) 0.6751(3) 0.4017(2) 0.0372(10) Uani 1 1 d D C .
C57 C 0.1416(4) 0.9422(3) 0.3093(2) 0.0533(14) Uani 1 1 d D C .
C58 C 0.3907(2) 0.8533(2) 0.08443(18) 0.0196(8) Uani 1 1 d . . .
C59 C 0.3670(3) 0.8449(2) 0.01247(19) 0.0247(8) Uani 1 1 d . . .
H59 H 0.3654 0.7881 -0.0059 0.030 Uiso 1 1 calc R . .
C60 C 0.3455(3) 0.9190(3) -0.0331(2) 0.0290(9) Uani 1 1 d . . .
C61 C 0.3486(3) 1.0040(2) -0.0088(2) 0.0273(9) Uani 1 1 d . . .
H61 H 0.3335 1.0536 -0.0391 0.033 Uiso 1 1 calc R . .
C62 C 0.3749(3) 1.0136(2) 0.0627(2) 0.0234(8) Uani 1 1 d . . .
C63 C 0.3955(3) 0.9398(2) 0.1075(2) 0.0226(8) Uani 1 1 d . . .
H63 H 0.4133 0.9482 0.1551 0.027 Uiso 1 1 calc R . .
C64 C 0.3123(4) 0.9062(3) -0.1083(3) 0.0516(13) Uani 1 1 d . . .
C65 C 0.3751(3) 1.1056(3) 0.0919(2) 0.0379(10) Uani 1 1 d . . .

loop_
_atom_site_aniso_label
_atom_site_aniso_U_11
_atom_site_aniso_U_22
_atom_site_aniso_U_33
_atom_site_aniso_U_23
_atom_site_aniso_U_13
_atom_site_aniso_U_12
Co1 0.0186(3) 0.0216(3) 0.0158(3) 0.0006(2) 0.00041(19) -0.0030(2)
P1 0.0203(5) 0.0242(5) 0.0212(5) 0.0009(4) 0.0028(4) -0.0031(4)
P2 0.0177(5) 0.0238(5) 0.0178(5) -0.0007(4) -0.0019(4) -0.0043(4)
Si1 0.0284(6) 0.0303(6) 0.0212(5) 0.0018(5) -0.0021(4) -0.0086(5)
F1 0.0643(18) 0.0374(15) 0.0453(16) -0.0202(12) -0.0135(13) -0.0044(13)
F2 0.144(3) 0.062(2) 0.0348(17) -0.0007(15) -0.0394(19) -0.021(2)
F3 0.019(3) 0.051(4) 0.039(3) -0.025(3) -0.016(2) 0.000(3)
F4 0.031(3) 0.030(3) 0.032(3) -0.004(2) 0.018(2) -0.017(2)
F5 0.030(3) 0.048(3) 0.043(3) -0.008(2) 0.007(2) 0.008(2)
F6 0.0350(13) 0.0444(14) 0.0311(13) -0.0186(11) 0.0110(10) -0.0165(11)
F7 0.0319(13) 0.0291(13) 0.0476(15) 0.0044(11) 0.0034(11) 0.0038(10)
F8 0.0567(16) 0.0334(14) 0.0376(14) 0.0164(11) 0.0091(12) 0.0051(12)
F9 0.0650(18) 0.0228(13) 0.0610(18) -0.0180(12) -0.0206(14) 0.0002(12)
F10 0.0345(14) 0.0419(15) 0.0673(18) 0.0026(13) -0.0238(13) -0.0046(12)
F11 0.0508(16) 0.0673(18) 0.0260(13) -0.0017(12) -0.0146(11) -0.0197(14)
F12 0.0380(14) 0.0616(17) 0.0445(15) 0.0179(13) -0.0141(12) -0.0287(13)
F13 0.108(3) 0.081(2) 0.072(2) 0.0185(19) -0.058(2) -0.012(2)
F14 0.091(4) 0.112(6) 0.055(4) 0.062(4) 0.053(3) 0.065(4)
F15 0.098(2) 0.0381(16) 0.0467(17) 0.0187(13) -0.0097(16) -0.0010(15)
F16 0.064(3) 0.059(3) 0.082(4) -0.028(3) 0.010(3) -0.004(3)
F17 0.027(2) 0.040(2) 0.074(3) 0.007(2) 0.014(2) 0.0085(19)
F18 0.054(3) 0.043(2) 0.052(3) 0.017(2) 0.019(2) 0.035(2)
F19 0.0676(19) 0.094(2) 0.0738(19) -0.0216(17) -0.0332(16) 0.0037(16)
F20 0.175(3) 0.0653(19) 0.0391(16) 0.0173(14) -0.0262(18) -0.0308(19)
F21 0.0679(16) 0.0519(15) 0.0290(13) -0.0053(12) -0.0069(12) -0.0127(13)
F22 0.106(2) 0.0431(15) 0.0581(17) -0.0042(13) -0.0205(16) -0.0275(15)
F23 0.0775(19) 0.0452(15) 0.102(2) -0.0308(15) 0.0535(17) -0.0204(14)
F24 0.0596(15) 0.0257(12) 0.0473(14) 0.0067(11) 0.0109(12) -0.0160(11)
F3' 0.047(3) 0.062(3) 0.056(3) -0.016(2) -0.002(2) -0.014(2)
F4' 0.048(3) 0.058(3) 0.051(3) -0.009(2) 0.006(2) -0.020(2)
F5' 0.043(3) 0.048(3) 0.054(3) -0.008(3) 0.007(2) 0.009(2)
F14' 0.036(7) 0.036(7) 0.035(7) 0.004(2) 0.002(2) -0.007(2)
F16' 0.093(3) 0.072(3) 0.102(3) 0.007(3) 0.015(3) 0.008(3)
F17' 0.101(4) 0.114(4) 0.122(4) -0.014(3) -0.011(3) 0.001(3)
F18' 0.067(3) 0.054(3) 0.051(3) 0.006(2) 0.027(2) 0.015(3)
N1 0.0271(17) 0.0247(17) 0.0194(16) 0.0003(13) 0.0029(13) -0.0034(13)
B1 0.021(2) 0.019(2) 0.016(2) 0.0011(16) 0.0015(16) -0.0025(16)
C1 0.024(2) 0.024(2) 0.025(2) 0.0012(16) 0.0030(16) -0.0054(16)
C2 0.025(2) 0.027(2) 0.031(2) 0.0033(17) 0.0038(17) -0.0052(17)
C3 0.031(2) 0.027(2) 0.047(3) 0.0027(19) 0.0040(19) -0.0092(18)
C4 0.037(2) 0.025(2) 0.039(2) 0.0062(18) -0.0025(19) -0.0030(18)
C5 0.026(2) 0.028(2) 0.038(2) 0.0045(18) 0.0001(18) 0.0000(17)
C6 0.026(2) 0.027(2) 0.034(2) 0.0050(17) -0.0025(17) -0.0074(17)
C7 0.0190(19) 0.033(2) 0.024(2) 0.0026(17) 0.0038(15) -0.0024(16)
C8 0.026(2) 0.034(2) 0.031(2) 0.0016(18) -0.0004(17) -0.0032(18)
C9 0.026(2) 0.049(3) 0.040(3) 0.001(2) -0.0052(19) -0.005(2)
C10 0.025(2) 0.062(3) 0.038(3) 0.001(2) -0.0033(19) 0.006(2)
C11 0.033(3) 0.055(3) 0.044(3) -0.002(2) 0.000(2) 0.016(2)
C12 0.036(2) 0.038(2) 0.037(2) -0.002(2) -0.0025(19) 0.005(2)
C13 0.032(2) 0.026(2) 0.024(2) 0.0008(16) 0.0092(17) -0.0030(17)
C14 0.038(2) 0.035(2) 0.0178(19) -0.0017(17) 0.0056(17) -0.0086(19)
C15 0.033(2) 0.036(2) 0.0186(19) -0.0021(17) -0.0039(16) -0.0077(18)
C16 0.029(2) 0.038(2) 0.021(2) -0.0052(17) -0.0043(16) -0.0080(18)
C17 0.038(2) 0.027(2) 0.032(2) -0.0047(18) 0.0046(18) -0.0051(18)
C18 0.0177(18) 0.0235(19) 0.0192(18) -0.0020(15) -0.0017(14) -0.0034(15)
C19 0.0193(19) 0.026(2) 0.029(2) -0.0023(17) 0.0013(16) -0.0032(16)
C20 0.030(2) 0.024(2) 0.031(2) 0.0025(17) -0.0010(17) -0.0009(17)
C21 0.032(2) 0.024(2) 0.044(3) 0.0034(19) -0.0029(19) -0.0101(18)
C22 0.024(2) 0.032(2) 0.045(3) 0.0072(19) -0.0020(18) -0.0080(18)
C23 0.022(2) 0.033(2) 0.041(2) 0.0047(19) -0.0037(18) -0.0064(17)
C24 0.0175(18) 0.026(2) 0.026(2) 0.0021(16) -0.0032(15) -0.0039(15)
C25 0.025(2) 0.036(2) 0.029(2) 0.0118(18) -0.0041(17) -0.0032(17)
C26 0.031(2) 0.035(2) 0.049(3) 0.017(2) -0.015(2) -0.0057(19)
C27 0.024(2) 0.026(2) 0.063(3) 0.003(2) -0.013(2) 0.0018(17)
C28 0.027(2) 0.032(2) 0.048(3) -0.003(2) -0.0022(19) 0.0034(18)
C29 0.032(2) 0.029(2) 0.029(2) 0.0035(17) -0.0022(17) 0.0048(17)
C30 0.0194(18) 0.0210(18) 0.0212(19) -0.0023(15) -0.0036(15) -0.0032(15)
C31 0.042(3) 0.036(2) 0.047(3) 0.014(2) -0.001(2) 0.001(2)
C32 0.046(3) 0.052(3) 0.027(2) 0.003(2) -0.0016(19) -0.023(2)
C33 0.047(3) 0.049(3) 0.025(2) 0.000(2) 0.0015(19) -0.025(2)
C34 0.0212(19) 0.0135(17) 0.0193(18) -0.0012(14) -0.0013(14) -0.0006(14)
C35 0.022(2) 0.027(2) 0.0218(19) -0.0060(16) -0.0017(15) -0.0016(16)
C36 0.025(2) 0.026(2) 0.025(2) -0.0060(16) -0.0052(16) -0.0009(16)
C37 0.0170(18) 0.0217(19) 0.031(2) -0.0003(16) -0.0026(15) -0.0024(15)
C38 0.0231(19) 0.0172(18) 0.0209(19) 0.0000(15) 0.0017(15) -0.0057(15)
C39 0.025(2) 0.0173(18) 0.0157(18) -0.0001(14) -0.0007(15) -0.0042(15)
C40 0.028(2) 0.046(3) 0.041(3) -0.018(2) -0.0032(19) -0.003(2)
C41 0.028(2) 0.049(3) 0.040(3) -0.015(2) 0.0077(19) -0.016(2)
C42 0.0228(19) 0.0211(18) 0.0132(17) 0.0014(14) 0.0025(14) -0.0043(15)
C43 0.0248(19) 0.0223(19) 0.0141(17) -0.0006(15) 0.0009(14) -0.0057(15)
C44 0.0242(19) 0.0224(19) 0.0140(17) 0.0020(15) 0.0017(14) -0.0050(15)
C45 0.034(2) 0.024(2) 0.0183(19) 0.0000(16) -0.0005(16) -0.0153(17)
C46 0.024(2) 0.028(2) 0.0150(18) 0.0029(15) -0.0018(15) -0.0081(16)
C47 0.026(2) 0.0199(19) 0.0192(19) 0.0018(15) -0.0002(15) -0.0024(15)
C48 0.033(2) 0.024(2) 0.021(2) 0.0004(16) 0.0018(16) -0.0043(17)
C49 0.035(2) 0.033(2) 0.029(2) 0.0043(18) -0.0095(18) -0.0109(19)
C50 0.0187(18) 0.0171(18) 0.0212(19) -0.0017(15) 0.0000(14) -0.0063(14)
C51 0.0183(19) 0.0240(19) 0.0229(19) -0.0022(16) 0.0005(15) 0.0025(15)
C52 0.025(2) 0.025(2) 0.0208(19) 0.0004(16) 0.0005(15) -0.0026(16)
C53 0.028(2) 0.026(2) 0.024(2) -0.0010(17) 0.0103(16) -0.0012(16)
C54 0.033(2) 0.024(2) 0.030(2) 0.0016(17) 0.0098(18) 0.0037(17)
C55 0.030(2) 0.0189(19) 0.023(2) 0.0055(16) 0.0017(16) 0.0021(16)
C56 0.036(2) 0.041(3) 0.029(2) 0.003(2) 0.0023(19) 0.007(2)
C57 0.082(4) 0.039(3) 0.029(3) 0.008(2) 0.022(3) 0.013(3)
C58 0.0168(18) 0.0203(18) 0.0208(19) -0.0010(15) 0.0012(14) -0.0015(14)
C59 0.033(2) 0.0190(19) 0.023(2) -0.0013(16) -0.0041(16) -0.0052(16)
C60 0.037(2) 0.026(2) 0.025(2) 0.0024(17) -0.0068(17) -0.0084(18)
C61 0.029(2) 0.023(2) 0.030(2) 0.0102(17) -0.0014(17) -0.0043(16)
C62 0.024(2) 0.0174(18) 0.028(2) 0.0010(16) 0.0092(16) -0.0035(15)
C63 0.023(2) 0.024(2) 0.0200(19) -0.0026(16) 0.0056(15) -0.0047(16)
C64 0.087(4) 0.036(3) 0.036(3) 0.009(2) -0.017(3) -0.021(3)
C65 0.047(3) 0.029(2) 0.038(3) -0.002(2) 0.012(2) -0.010(2)

loop_
_atom_type_symbol
_atom_type_description
_atom_type_scat_dispersion_real
_atom_type_scat_dispersion_imag
_atom_type_scat_source
C C 0.0033 0.0016 'International Tables Vol C Tables 4.2.6.8 and 6.1.1.4'
H H 0.0000 0.0000 'International Tables Vol C Tables 4.2.6.8 and 6.1.1.4'
N N 0.0061 0.0033 'International Tables Vol C Tables 4.2.6.8 and 6.1.1.4'
O O 0.0106 0.0060 'International Tables Vol C Tables 4.2.6.8 and 6.1.1.4'
Co Co 0.3494 0.9721 'International Tables Vol C Tables 4.2.6.8 and 6.1.1.4'
P P 0.1023 0.0942 'International Tables Vol C Tables 4.2.6.8 and 6.1.1.4'
Si Si 0.0817 0.0704 'International Tables Vol C Tables 4.2.6.8 and 6.1.1.4'
F F 0.0171 0.0103 'International Tables Vol C Tables 4.2.6.8 and 6.1.1.4'
B B 0.0013 0.0007 'International Tables Vol C Tables 4.2.6.8 and 6.1.1.4'

loop_
_geom_angle_atom_site_label_1
_geom_angle_atom_site_label_2
_geom_angle_atom_site_label_3
_geom_angle
C30 Co1 N1 177.68(13)
C30 Co1 P1 93.34(11)
N1 Co1 P1 85.19(9)
C30 Co1 P2 96.42(11)
N1 Co1 P2 85.41(9)
P1 Co1 P2 164.22(4)
C13 P1 C1 106.56(17)
C13 P1 C7 101.86(17)
C1 P1 C7 105.35(17)
C13 P1 Co1 103.26(13)
C1 P1 Co1 105.99(12)
C7 P1 Co1 131.70(13)
C16 P2 C18 103.23(17)
C16 P2 C24 104.59(17)
C18 P2 C24 103.89(16)
C16 P2 Co1 102.12(13)
C18 P2 Co1 123.19(11)
C24 P2 Co1 117.40(12)
C30 Si1 C31 116.23(18)
C30 Si1 C33 110.75(18)
C31 Si1 C33 108.2(2)
C30 Si1 C32 108.33(18)
C31 Si1 C32 107.8(2)
C33 Si1 C32 104.90(19)
C56 F15 F14' 54.6(6)
C56 F14' F15 48.9(6)
C15 N1 C17 109.1(3)
C15 N1 C14 106.0(3)
C17 N1 C14 109.9(3)
C15 N1 Co1 115.2(2)
C17 N1 Co1 101.8(2)
C14 N1 Co1 114.7(2)
C50 B1 C42 105.5(3)
C50 B1 C34 109.9(3)
C42 B1 C34 113.3(3)
C50 B1 C58 111.9(3)
C42 B1 C58 112.6(3)
C34 B1 C58 103.8(3)
C6 C1 C2 111.1(3)
C6 C1 P1 109.4(3)
C2 C1 P1 116.9(3)
C1 C2 C3 110.8(3)
C4 C3 C2 112.0(3)
C3 C4 C5 110.9(3)
C4 C5 C6 110.1(3)
C1 C6 C5 112.0(3)
C8 C7 C12 110.6(3)
C8 C7 P1 112.3(2)
C12 C7 P1 112.5(3)
C7 C8 C9 111.6(3)
C10 C9 C8 111.2(4)
C9 C10 C11 110.5(4)
C10 C11 C12 111.2(3)
C11 C12 C7 111.5(4)
C14 C13 P1 109.7(3)
N1 C14 C13 112.1(3)
N1 C15 C16 112.1(3)
C15 C16 P2 108.6(3)
C19 C18 C23 109.7(3)
C19 C18 P2 111.0(2)
C23 C18 P2 114.3(2)
C20 C19 C18 111.0(3)
C21 C20 C19 112.1(3)
C22 C21 C20 111.1(3)
C21 C22 C23 111.8(3)
C22 C23 C18 111.0(3)
C29 C24 C25 110.7(3)
C29 C24 P2 111.5(2)
C25 C24 P2 112.6(3)
C26 C25 C24 111.6(3)
C27 C26 C25 112.1(3)
C26 C27 C28 110.5(3)
C27 C28 C29 109.9(3)
C28 C29 C24 112.1(3)
Si1 C30 Co1 125.84(18)
C35 C34 C39 115.4(3)
C35 C34 B1 122.6(3)
C39 C34 B1 121.6(3)
C36 C35 C34 122.7(3)
C37 C36 C35 120.5(3)
C37 C36 C40 119.9(3)
C35 C36 C40 119.6(3)
C36 C37 C38 118.7(3)
C39 C38 C37 120.3(3)
C39 C38 C41 121.9(3)
C37 C38 C41 117.8(3)
C38 C39 C34 122.4(3)
F3 C40 F1 117.8(4)
F3 C40 F2 93.5(4)
F1 C40 F2 103.4(3)
F3 C40 F3' 32.1(3)
F1 C40 F3' 94.4(4)
F2 C40 F3' 122.1(5)
F3 C40 C36 115.2(4)
F1 C40 C36 112.4(3)
F2 C40 C36 112.1(4)
F3' C40 C36 110.5(4)
F5 C41 F4' 76.5(5)
F5 C41 F6 111.0(5)
F4' C41 F6 112.9(5)
F5 C41 F5' 23.9(4)
F4' C41 F5' 100.5(5)
F6 C41 F5' 101.6(4)
F5 C41 F4 103.4(5)
F4' C41 F4 27.2(3)
F6 C41 F4 99.1(4)
F5' C41 F4 127.3(5)
F5 C41 C38 118.8(5)
F4' C41 C38 117.4(5)
F6 C41 C38 114.7(3)
F5' C41 C38 107.0(4)
F4 C41 C38 107.1(4)
C43 C42 C47 115.1(3)
C43 C42 B1 123.7(3)
C47 C42 B1 121.0(3)
C44 C43 C42 122.6(3)
C45 C44 C43 120.4(3)
C45 C44 C48 119.8(3)
C43 C44 C48 119.7(3)
C44 C45 C46 118.7(3)
C45 C46 C47 120.5(3)
C45 C46 C49 117.9(3)
C47 C46 C49 121.5(3)
C46 C47 C42 122.5(3)
F7 C48 F9 106.5(3)
F7 C48 F8 105.2(3)
F9 C48 F8 106.3(3)
F7 C48 C44 113.4(3)
F9 C48 C44 113.1(3)
F8 C48 C44 111.8(3)
F10 C49 F12 106.9(3)
F10 C49 F11 106.0(3)
F12 C49 F11 104.9(3)
F10 C49 C46 113.6(3)
F12 C49 C46 113.1(3)
F11 C49 C46 111.7(3)
C55 C50 C51 115.1(3)
C55 C50 B1 125.4(3)
C51 C50 B1 119.5(3)
C52 C51 C50 122.6(3)
C53 C52 C51 120.6(3)
C53 C52 C56 119.4(3)
C51 C52 C56 119.9(3)
C52 C53 C54 118.2(3)
C53 C54 C55 120.9(3)
C53 C54 C57 118.3(3)
C55 C54 C57 120.7(3)
C54 C55 C50 122.6(3)
F14 C56 F15 111.8(5)
F14 C56 F13 101.4(6)
F15 C56 F13 101.7(4)
F14 C56 F14' 44.4(8)
F15 C56 F14' 76.5(10)
F13 C56 F14' 136.0(9)
F14 C56 C52 114.3(4)
F15 C56 C52 114.1(3)
F13 C56 C52 112.2(4)
F14' C56 C52 108.1(7)
F17' C57 F16 126.0(7)
F17' C57 F18 45.6(5)
F16 C57 F18 111.8(6)
F17' C57 F18' 118.4(7)
F16 C57 F18' 27.8(5)
F18 C57 F18' 128.8(5)
F17' C57 F16' 101.2(7)
F16 C57 F16' 65.9(5)
F18 C57 F16' 57.9(5)
F18' C57 F16' 93.3(6)
F17' C57 F17 51.3(6)
F16 C57 F17 105.0(5)
F18 C57 F17 95.9(5)
F18' C57 F17 80.9(5)
F16' C57 F17 140.6(5)
F17' C57 C54 117.9(6)
F16 C57 C54 115.9(5)
F18 C57 C54 115.4(4)
F18' C57 C54 113.4(5)
F16' C57 C54 107.7(5)
F17 C57 C54 110.4(4)
C59 C58 C63 115.9(3)
C59 C58 B1 124.9(3)
C63 C58 B1 119.1(3)
C58 C59 C60 121.9(3)
C61 C60 C59 121.2(4)
C61 C60 C64 119.5(4)
C59 C60 C64 119.1(4)
C60 C61 C62 117.8(3)
C63 C62 C61 120.6(3)
C63 C62 C65 120.0(4)
C61 C62 C65 119.3(3)
C62 C63 C58 122.6(3)
F20 C64 F21 107.2(4)
F20 C64 F19 105.4(4)
F21 C64 F19 105.3(4)
F20 C64 C60 113.1(4)
F21 C64 C60 113.3(4)
F19 C64 C60 111.9(4)
F23 C65 F24 107.6(4)
F23 C65 F22 105.0(4)
F24 C65 F22 104.5(3)
F23 C65 C62 112.8(4)
F24 C65 C62 114.0(3)
F22 C65 C62 112.3(4)

loop_
_geom_bond_atom_site_label_1
_geom_bond_atom_site_label_2
_geom_bond_distance
Co1 C30 2.023(3)
Co1 N1 2.064(3)
Co1 P1 2.2447(10)
Co1 P2 2.2492(10)
P1 C13 1.838(4)
P1 C1 1.839(4)
P1 C7 1.844(4)
P2 C16 1.839(4)
P2 C18 1.841(4)
P2 C24 1.849(4)
Si1 C30 1.848(4)
Si1 C31 1.864(4)
Si1 C33 1.870(4)
Si1 C32 1.875(4)
F1 C40 1.328(5)
F2 C40 1.335(5)
F3 C40 1.307(6)
F4 C41 1.468(6)
F5 C41 1.235(8)
F6 C41 1.329(5)
F7 C48 1.326(4)
F8 C48 1.347(4)
F9 C48 1.334(4)
F10 C49 1.333(5)
F11 C49 1.347(5)
F12 C49 1.338(4)
F13 C56 1.336(5)
F14 C56 1.298(5)
F15 C56 1.318(5)
F15 F14' 1.70(2)
F16 C57 1.288(7)
F17 C57 1.422(6)
F18 C57 1.326(6)
F19 C64 1.355(6)
F20 C64 1.313(5)
F21 C64 1.334(6)
F22 C65 1.363(5)
F23 C65 1.293(5)
F24 C65 1.312(5)
F3' C40 1.400(8)
F4' C41 1.276(8)
F5' C41 1.466(8)
F14' C56 1.425(13)
F16' C57 1.409(7)
F17' C57 1.235(8)
F18' C57 1.335(7)
N1 C15 1.488(5)
N1 C17 1.490(5)
N1 C14 1.495(5)
B1 C50 1.636(5)
B1 C42 1.638(5)
B1 C34 1.643(5)
B1 C58 1.651(5)
C1 C6 1.525(5)
C1 C2 1.531(5)
C2 C3 1.532(5)
C3 C4 1.511(5)
C4 C5 1.518(5)
C5 C6 1.527(5)
C7 C8 1.526(5)
C7 C12 1.534(5)
C8 C9 1.537(5)
C9 C10 1.512(6)
C10 C11 1.521(6)
C11 C12 1.532(6)
C13 C14 1.530(5)
C15 C16 1.513(5)
C18 C19 1.535(5)
C18 C23 1.535(5)
C19 C20 1.524(5)
C20 C21 1.520(5)
C21 C22 1.515(5)
C22 C23 1.521(5)
C24 C29 1.526(5)
C24 C25 1.540(5)
C25 C26 1.531(5)
C26 C27 1.503(6)
C27 C28 1.521(6)
C28 C29 1.525(5)
C34 C35 1.397(5)
C34 C39 1.400(5)
C35 C36 1.389(5)
C36 C37 1.373(5)
C36 C40 1.496(5)
C37 C38 1.389(5)
C38 C39 1.388(5)
C38 C41 1.475(5)
C42 C43 1.399(5)
C42 C47 1.408(5)
C43 C44 1.392(5)
C44 C45 1.381(5)
C44 C48 1.492(5)
C45 C46 1.383(5)
C46 C47 1.384(5)
C46 C49 1.494(5)
C50 C55 1.398(5)
C50 C51 1.404(5)
C51 C52 1.397(5)
C52 C53 1.378(5)
C52 C56 1.476(5)
C53 C54 1.385(5)
C54 C55 1.391(5)
C54 C57 1.485(6)
C58 C59 1.386(5)
C58 C63 1.393(5)
C59 C60 1.392(5)
C60 C61 1.373(5)
C60 C64 1.493(6)
C61 C62 1.388(5)
C62 C63 1.381(5)
C62 C65 1.497(5)

loop_
_platon_squeeze_void_nr
_platon_squeeze_void_average_x
_platon_squeeze_void_average_y
_platon_squeeze_void_average_z
_platon_squeeze_void_volume
_platon_squeeze_void_count_electrons
_platon_squeeze_void_content
1 0.000 0.000 0.000 238 41 hexane
2 0.500 0.000 0.500 216 41 hexane
